data_9012520
loop_
_publ_author_name
'Kang, H. Y.'
'Lee, W. C.'
'Wang, S. L.'

_publ_section_title
;
 Hydrothermal synthesis and structural characterization of four layered
 vanadyl(IV) phosphate hydrates A(VO)2(PO4)2*4H2O (A=Co,Ca,Sr,Pb)
;
_journal_name_full 'Inorganic Chemistry'
_journal_page_first 4743
_journal_page_last 4748
_journal_paper_doi 10.1021/ic00049a007
_journal_volume 31
_journal_year 1992
_chemical_compound_source Synthetic
_chemical_formula_structural Sr(VO)2(PO4)2*4(H2O)
_chemical_formula_sum 'H8 O14 P2 Sr V2'
_space_group_IT_number 9
_symmetry_space_group_name_Hall 'C -2yc'
_symmetry_space_group_name_H-M 'C 1 c 1'
_cell_angle_alpha 90
_cell_angle_beta 100.19
_cell_angle_gamma 90
_cell_length_a 9.026
_cell_length_b 9.010
_cell_length_c 12.841
_cell_formula_units_Z 4
_cell_volume 1027.813
_database_code_amcsd 0012706
_exptl_crystal_density_diffrn 3.125
_cod_original_formula_sum 'Sr V2 P2 O14 H8'
_cod_database_code 9012520
_amcsd_formula_title Sr(VO)2(PO4)2*4(H2O)

loop_
_space_group_symop_operation_xyz
x,y,z
1/2+x,1/2+y,z
x,-y,1/2+z
1/2+x,1/2-y,1/2+z

loop_
_atom_site_aniso_label
_atom_site_aniso_U_11
_atom_site_aniso_U_22
_atom_site_aniso_U_33
_atom_site_aniso_U_12
_atom_site_aniso_U_13
_atom_site_aniso_U_23
Sr 0.01400 0.01580 0.01060 -0.00030 0.00120 0.00340
V1 0.00610 0.00810 0.00820 -0.00020 0.00160 -0.00010
V2 0.00630 0.00620 0.00930 0.00000 0.00170 0.00120
P1 0.00760 0.00720 0.00790 -0.00020 0.00300 -0.00060
P2 0.00630 0.00760 0.00640 0.00030 0.00170 0.00110
O1 0.01290 0.02210 0.00600 -0.00570 -0.00200 -0.00620
O2 0.01550 0.01170 0.01320 0.00240 0.00190 -0.00150
O3 0.01630 0.01060 0.01590 0.00310 -0.00090 0.00030
O4 0.01550 0.00970 0.00670 -0.00470 0.00430 -0.00530
O5 0.00930 0.01250 0.01370 -0.00190 0.00040 0.00530
O6 0.01330 0.01380 0.02540 -0.00590 0.00840 -0.00550
O7 0.01910 0.02040 0.00860 -0.00650 0.01140 -0.00620
O8 0.02150 0.01200 0.00660 0.00460 0.00100 0.00260
O9 0.01370 0.01910 0.00960 0.00640 0.00130 0.00080
O10 0.01690 0.01170 0.00160 -0.00110 -0.00350 0.00190
O11b 0.01210 0.01610 0.01580 0.00080 -0.00330 0.00130
O12b 0.01860 0.01460 0.02370 -0.00920 0.00470 -0.00530
O13b 0.01720 0.02170 0.00900 0.00060 0.00420 -0.00570
O14b 0.01860 0.01460 0.02370 -0.00930 0.00470 -0.00530

loop_
_atom_site_label
_atom_site_fract_x
_atom_site_fract_y
_atom_site_fract_z
_atom_site_U_iso_or_equiv
Sr 0.73479 0.19090 0.27927 0.01360
V1 0.85760 0.10680 0.98340 0.00740
V2 0.88260 0.61110 0.07220 0.00720
P1 0.62140 0.35630 0.02590 0.00740
P2 0.62160 0.85660 0.02780 0.00670
O1 0.87500 0.11310 0.10930 0.01400
O2 0.70000 0.26620 0.94700 0.01400
O3 0.99800 -0.05440 0.95480 0.01500
O4 0.69660 -0.04970 0.95090 0.01000
O5 0.01100 0.25450 0.95450 0.01200
O6 0.84700 0.62250 0.94770 0.01700
O7 0.73500 0.45630 0.09630 0.01500
O8 0.73800 0.76740 0.10450 0.01300
O9 0.04400 0.45560 0.09990 0.01400
O10 0.55700 0.25420 0.10230 0.01100
O11b 0.83240 0.08740 0.79120 0.01500
H11A 0.77370 0.13400 0.71960 0.05000
H11B 0.92410 0.06670 0.76260 0.05000
O12b 0.94500 0.60170 0.26030 0.01500
H12A 0.96260 0.64420 0.32580 0.05000
H12B 0.84570 0.55660 0.23840 0.05000
O13b 0.62400 0.45970 0.27800 0.01600
H13A 0.63300 0.54360 0.32340 0.05000
H13B 0.58660 0.49780 0.20650 0.05000
O14b 0.99000 0.30700 0.27770 0.01900
H14A 0.05290 0.28480 0.23740 0.05000
H14B 0.98690 0.40990 0.28240 0.05000

loop_
_cod_related_entry_id
_cod_related_entry_database
_cod_related_entry_code
1 AMCSD 0012706
